data_9013951
loop_
_publ_author_name
'Camara, F.'
'Sokolova, E.'

_publ_section_title
;From structure topology to chemical composition. X. Titanium silicates: the
 crystal structure and crystal chemistry of nechelyustovite, a group III
 Ti-disilicate mineral Locality: hydrothermally altered pegmatite, Kirovskii
 mine, Mt Kukisvumchorr, Khibina alkaline massif, Kola peninsula, Russia
;
_journal_name_full 'Mineralogical Magazine'
_journal_page_first 753
_journal_page_last 775
_journal_paper_doi 10.1180/minmag.2009.073.5.753
_journal_volume 73
_journal_year 2009
_chemical_compound_source 'hydrothermally altered pegmatite, Kirovskii mine, Mt Kukisvumchorr,'
_chemical_formula_sum 'Al0.04 Ba1.28 Ca0.4 Fe0.06 H20 K0.3 Mn1.44 Na4.2 Nb1.43 O42 Si8 Sr0.5 Ti4.14'
_chemical_name_mineral Nechelyustovite
_space_group_IT_number 2
_symmetry_space_group_name_Hall '-P 1'
_symmetry_space_group_name_H-M 'P -1'
_cell_angle_alpha 97.759
_cell_angle_beta 92.136
_cell_angle_gamma 89.978
_cell_formula_units_Z 2
_cell_length_a 5.447
_cell_length_b 7.157
_cell_length_c 47.259
_cell_volume 1824.198
_database_code_amcsd 0014594
_exptl_crystal_density_diffrn 3.050
_cod_original_formula_sum 'Ti4.14 Mn1.44 Na4.2 Ca.4 Nb1.43 Al.04 Fe.06 Si8 Ba1.28 Sr.5 K.3 O42 H20'
_cod_database_code 9013951

loop_
_space_group_symop_operation_xyz
x,y,z
-x,-y,-z

loop_
_atom_site_aniso_label
_atom_site_aniso_U_11
_atom_site_aniso_U_22
_atom_site_aniso_U_33
_atom_site_aniso_U_12
_atom_site_aniso_U_13
_atom_site_aniso_U_23
TiMO(1) 0.02000 0.00600 0.04100 0.00100 -0.01300 0.00300
MnMO(1) 0.02000 0.00600 0.04100 0.00100 -0.01300 0.00300
TiMO(2) 0.02700 0.02200 0.02300 -0.00200 -0.01200 0.00200
NaMO(7) 0.01500 0.02100 0.02900 0.00800 0.01400 0.00900
MnMO(7) 0.01500 0.02100 0.02900 0.00800 0.01400 0.00900
CaMO(7) 0.01500 0.02100 0.02900 0.00800 0.01400 0.00900
NaMO(8) 0.00500 0.01400 0.04000 0.00300 0.00900 -0.00300
MnMO(8) 0.00500 0.01400 0.04000 0.00300 0.00900 -0.00300
NbMH(1) 0.01400 0.01600 0.03600 -0.00300 0.00200 0.00400
TiMH(1) 0.01400 0.01600 0.03600 -0.00300 0.00200 0.00400
NbMH(2) 0.01700 0.02200 0.03700 -0.00100 0.00600 0.00800
TiMH(2) 0.01700 0.02200 0.03700 -0.00100 0.00600 0.00800
TiMH(3) 0.01100 0.02900 0.03300 0.00000 -0.00500 0.00200
AlMH(3) 0.01100 0.02900 0.03300 0.00000 -0.00500 0.00200
TiMH(4) 0.00900 0.01500 0.03400 0.00000 0.00200 0.00700
NbMH(4) 0.00900 0.01500 0.03400 0.00000 0.00200 0.00700
Fe3+MH(4) 0.00900 0.01500 0.03400 0.00000 0.00200 0.00700
BaAP(1) 0.00500 0.00500 0.02300 -0.00100 0.00000 0.00000
SrAP(1) 0.00500 0.00500 0.02300 -0.00100 0.00000 0.00000
KAP(1) 0.00500 0.00500 0.02300 -0.00100 0.00000 0.00000
BaAP(2) 0.00200 0.00500 0.00800 0.00100 0.00200 0.00300
SrAP(2) 0.00200 0.00500 0.00800 0.00100 0.00200 0.00300
KAP(2) 0.00200 0.00500 0.00800 0.00100 0.00200 0.00300

loop_
_atom_site_label
_atom_site_fract_x
_atom_site_fract_y
_atom_site_fract_z
_atom_site_occupancy
_atom_site_U_iso_or_equiv
_atom_site_type_symbol
_atom_site_attached_hydrogens
TiMO(1) 0.80800 0.88800 0.33360 0.67000 0.02200 Ti 0
MnMO(1) 0.80800 0.88800 0.33360 0.33000 0.02200 Mn 0
TiMO(2) 0.91500 0.25300 0.12660 1.00000 0.02500 Ti 0
NaMO(3) 0.80300 0.39200 0.33990 0.70000 0.00500 Na 0
NaMO(4) 0.93200 0.75700 0.12400 0.70000 0.00700 Na 0
NaMO(5) 0.30000 0.13000 0.33590 0.46000 0.01200 Na 0
MnMO(5) 0.30000 0.13000 0.33590 0.37000 0.01200 Mn 0
CaMO(5) 0.30000 0.13000 0.33590 0.10000 0.01200 Ca 0
NaMO(6) 0.30400 0.64500 0.33600 0.50000 0.01000 Na 0
MnMO(6) 0.30400 0.64500 0.33600 0.28000 0.01000 Mn 0
CaMO(6) 0.30400 0.64500 0.33600 0.22000 0.01000 Ca 0
NaMO(7) 0.42700 0.00500 0.12460 0.65000 0.02100 Na 0
MnMO(7) 0.42700 0.00500 0.12460 0.20000 0.02100 Mn 0
CaMO(7) 0.42700 0.00500 0.12460 0.08000 0.02100 Ca 0
NaMO(8) 0.43000 0.49600 0.12430 0.69000 0.02000 Na 0
MnMO(8) 0.43000 0.49600 0.12430 0.26000 0.02000 Mn 0
NbMH(1) 0.27000 0.71360 0.06000 0.66000 0.02200 Nb 0
TiMH(1) 0.27000 0.71360 0.06000 0.34000 0.02200 Ti 0
NbMH(2) 0.46800 0.43560 0.40070 0.57000 0.02500 Nb 0
TiMH(2) 0.46800 0.43560 0.40070 0.43000 0.02500 Ti 0
TiMH(3) 0.12600 0.34300 0.27150 0.96000 0.02400 Ti 0
AlMH(3) 0.12600 0.34300 0.27150 0.04000 0.02400 Al 0
TiMH(4) 0.59700 0.79000 0.18680 0.74000 0.01900 Ti 0
NbMH(4) 0.59700 0.79000 0.18680 0.20000 0.01900 Nb 0
Fe3+MH(4) 0.59700 0.79000 0.18680 0.06000 0.01900 Fe 0
Si(1) 0.62900 0.63500 0.27570 1.00000 0.00700 Si 0
Si(2) 0.63100 0.08300 0.27660 1.00000 0.01300 Si 0
Si(3) 0.96700 0.14200 0.39300 1.00000 0.01100 Si 0
Si(4) 0.96500 0.71200 0.39350 1.00000 0.01800 Si 0
Si(5) 0.08900 0.50700 0.18380 1.00000 0.00200 Si 0
Si(6) 0.09800 0.08400 0.18390 1.00000 ? Si 0
Si(7) 0.76600 0.42280 0.06730 1.00000 0.01400 Si 0
Si(8) 0.77500 0.00800 0.06727 1.00000 0.02100 Si 0
BaAP(1) 0.11720 0.82670 0.24360 0.59000 0.01100 Ba 0
SrAP(1) 0.11720 0.82670 0.24360 0.23000 0.01100 Sr 0
KAP(1) 0.11720 0.82670 0.24360 0.14000 0.01100 K 0
BaAP(2) 0.61150 0.30690 0.21490 0.53000 0.00500 Ba 0
SrAP(2) 0.61150 0.30690 0.21490 0.21000 0.00500 Sr 0
KAP(2) 0.61150 0.30690 0.21490 0.12000 0.00500 K 0
BaAP(3) 0.47700 0.95400 0.43180 0.16000 0.01200 Ba 0
SrAP(3) 0.47700 0.95400 0.43180 0.06000 0.01200 Sr 0
KAP(3) 0.47700 0.95400 0.43180 0.04000 0.01200 K 0
NaAP(4) 0.27300 0.21800 0.05050 0.50000 0.01300 Na 0
O(1) 0.62800 0.65600 0.30930 1.00000 ? O 0
O(2) 0.38300 0.52100 0.26290 1.00000 ? O 0
O(3) 0.87500 0.53700 0.26560 1.00000 0.00100 O 0
O(4) 0.59300 0.84900 0.26460 1.00000 0.00900 O 0
O(5) 0.38100 0.15100 0.26200 1.00000 0.01700 O 0
O(6) 0.61100 0.08500 0.31060 1.00000 0.00100 O 0
O(7) 0.88200 0.13900 0.26250 1.00000 0.03000 O 0
O(8) 0.71600 0.22900 0.40380 1.00000 0.02700 O 0
O(9) 0.23922 0.19603 0.40394 1.00000 0.02300 O 0
O(10) 0.97000 0.10600 0.35840 1.00000 0.00500 O 0
O(11) 0.99300 0.94300 0.40540 1.00000 0.04000 O 0
O(12) 0.73700 0.61900 0.40620 1.00000 0.05000 O 0
O(13) 0.22800 0.63200 0.40520 1.00000 0.00600 O 0
O(14) 0.97200 0.70000 0.35780 1.00000 0.01900 O 0
O(15) 0.07000 0.46300 0.14940 1.00000 0.01900 O 0
O(16) 0.87200 0.62300 0.19950 1.00000 ? O 0
O(18) 0.08000 0.30400 0.19870 1.00000 ? O 0
O(17) 0.35200 0.59200 0.19690 1.00000 0.02500 O 0
O(19) 0.34100 -0.01800 0.19730 1.00000 ? O 0
O(20) 0.85800 -0.01400 0.19560 1.00000 ? O 0
O(21) 0.07300 0.06800 0.15020 1.00000 ? O 0
O(22) 0.01300 0.50900 0.05440 1.00000 0.00700 O 0
O(23) 0.51700 0.51600 0.05640 1.00000 0.07000 O 0
O(24) 0.80200 0.45100 0.10120 1.00000 0.01700 O 0
O(25) 0.78500 0.20770 0.05250 1.00000 0.00600 O 0
O(26) 0.80600 0.02900 0.10082 1.00000 0.03000 O 0
O(27) -0.01000 0.89200 0.05050 1.00000 0.03200 O 0
O(28) 0.52200 0.88300 0.05510 1.00000 0.01200 O 0
OXOM(1) 0.28600 0.72600 0.09700 1.00000 0.01200 O 0
OXOM(2) 0.46400 0.39500 0.36330 1.00000 0.03000 O 0
OXOM(3) 0.14800 0.36300 0.30690 1.00000 0.00300 O 0
OXOM(4) 0.58300 0.76300 0.15020 1.00000 0.01800 O 0
O-HXOA(1) 0.51900 0.90800 0.35890 1.00000 0.02900 O 0
O-HXOA(2) 0.08300 0.87400 0.30910 1.00000 0.00200 O 0
O-HXOA(3) 0.63800 0.26300 0.14780 1.00000 0.04000 O 0
O-HXOA(4) 0.22700 0.24200 0.10370 1.00000 0.01200 O 0
WatXPM(1) 0.74400 0.31300 -0.01010 1.00000 0.04000 O 2
WatXPM(2) 0.48800 0.47200 0.45070 1.00000 0.03000 O 2
WatXPA(1) 0.26200 0.26300 0.00420 1.00000 0.04300 O 2
WatXPA(2) 0.24177 0.17071 0.47177 0.25000 0.03000 O 2
WatXPA(3) 0.69676 0.75637 0.47072 0.25000 0.06000 O 2
Wat(1) -0.00800 0.52400 0.45440 1.00000 0.05500 O 2
Wat(2) 0.89600 0.32800 0.49760 1.00000 0.09400 O 2
Wat(3) 0.17247 0.00281 0.49839 0.50000 0.01000 O 2

loop_
_cod_changelog_entry_id
_cod_changelog_entry_author
_cod_changelog_entry_date
_cod_changelog_entry_text
1
;cod-tools version 3.8.0
Id: cif_guess_AMCSD_atom_types 9581 2023-05-17 12:35:41Z saulius
;
2023-05-23T09:22:02+03:00
;Derived atom types and hydrogen counts
from atom names that follow the AMCSD naming convention
(Wat == water, O-H == hydroxyl).
;

loop_
_cod_related_entry_id
_cod_related_entry_database
_cod_related_entry_code
1 AMCSD 0014594
